data_1571385
loop_
_publ_author_name
'Stumbo, Emily E.'
'Hodge, Emarald K.'
'Williams, Matthew'
'Thornton, Diana A.'
'McMillen, Colin D.'
'Pienkos, Jared A.'

_publ_section_title
;
 Synthesis and Crystallographic Characterization of Heteroleptic Ir(III)
 Complexes Containing the N-oxide Functional Group and Crystallographic
 Characterization of Ir(III) N-oxide Precursors
;
_journal_issue 3
_journal_name_full Crystals
_journal_page_first 281
_journal_paper_doi 10.3390/cryst14030281
_journal_volume 14
_journal_year 2024
_chemical_formula_sum 'C33 H27 F4 Ir N4 O4.25'
_chemical_formula_weight 815.78
_space_group_crystal_system triclinic
_space_group_IT_number 2
_space_group_name_Hall '-P 1'
_space_group_name_H-M_alt 'P -1'
_atom_sites_solution_hydrogens geom
_atom_sites_solution_primary dual
_atom_sites_solution_secondary difmap
_audit_creation_method SHELXL-2016/6
_cell_angle_alpha 84.548(3)
_cell_angle_beta 81.768(3)
_cell_angle_gamma 87.722(3)
_cell_formula_units_Z 4
_cell_length_a 12.0056(9)
_cell_length_b 13.9227(10)
_cell_length_c 21.5251(15)
_cell_measurement_reflns_used 9670
_cell_measurement_temperature 100(2)
_cell_measurement_theta_max 30.07
_cell_measurement_theta_min 2.31
_cell_volume 3543.5(4)
_computing_cell_refinement 'Bruker SAINT'
_computing_data_collection 'Bruker APEX3'
_computing_data_reduction 'Bruker SAINT'
_computing_molecular_graphics 'Bruker SHELXTL'
_computing_publication_material 'Bruker SHELXTL'
_computing_structure_refinement 'SHELXL-2016/6 (Sheldrick, 2016)'
_computing_structure_solution 'SHELXT 2014/5 (Sheldrick, 2014)'
_diffrn_ambient_temperature 100(2)
_diffrn_measured_fraction_theta_full 0.997
_diffrn_measured_fraction_theta_max 0.997
_diffrn_measurement_device_type 'Bruker D8 Venture Photon 2'
_diffrn_measurement_method '\f and \w scans'
_diffrn_radiation_type MoK\a
_diffrn_radiation_wavelength 0.71073
_diffrn_reflns_av_R_equivalents 0.0388
_diffrn_reflns_av_unetI/netI 0.0163
_diffrn_reflns_Laue_measured_fraction_full 0.997
_diffrn_reflns_Laue_measured_fraction_max 0.997
_diffrn_reflns_limit_h_max 16
_diffrn_reflns_limit_h_min -16
_diffrn_reflns_limit_k_max 19
_diffrn_reflns_limit_k_min -19
_diffrn_reflns_limit_l_max 30
_diffrn_reflns_limit_l_min -30
_diffrn_reflns_number 248152
_diffrn_reflns_point_group_measured_fraction_full 0.997
_diffrn_reflns_point_group_measured_fraction_max 0.997
_diffrn_reflns_theta_full 25.242
_diffrn_reflns_theta_max 30.090
_diffrn_reflns_theta_min 2.229
_diffrn_source 'Incoatec I\mS'
_exptl_absorpt_coefficient_mu 3.829
_exptl_absorpt_correction_T_max 1.0000
_exptl_absorpt_correction_T_min 0.7119
_exptl_absorpt_correction_type multi-scan
_exptl_absorpt_process_details 'SADABS, Bruker'
_exptl_crystal_colour orange
_exptl_crystal_density_diffrn 1.529
_exptl_crystal_description block
_exptl_crystal_F_000 1600
_exptl_crystal_size_max 0.257
_exptl_crystal_size_mid 0.167
_exptl_crystal_size_min 0.123
_refine_diff_density_max 2.623
_refine_diff_density_min -1.480
_refine_diff_density_rms 0.177
_refine_ls_extinction_coef 0.00109(18)
_refine_ls_extinction_expression Fc^*^=kFc[1+0.001xFc^2^\l^3^/sin(2\q)]^-1/4^
_refine_ls_extinction_method 'SHELXL-2016/6 (Sheldrick 2016)'
_refine_ls_goodness_of_fit_ref 1.109
_refine_ls_hydrogen_treatment constr
_refine_ls_matrix_type full
_refine_ls_number_parameters 904
_refine_ls_number_reflns 20781
_refine_ls_number_restraints 224
_refine_ls_restrained_S_all 1.144
_refine_ls_R_factor_all 0.0409
_refine_ls_R_factor_gt 0.0362
_refine_ls_shift/su_max 0.002
_refine_ls_shift/su_mean 0.000
_refine_ls_structure_factor_coef Fsqd
_refine_ls_weighting_details 'w=1/[\s^2^(Fo^2^)+(0.0574P)^2^+17.2701P] where P=(Fo^2^+2Fc^2^)/3'
_refine_ls_weighting_scheme calc
_refine_ls_wR_factor_gt 0.1153
_refine_ls_wR_factor_ref 0.1205
_reflns_Friedel_coverage 0.000
_reflns_number_gt 18913
_reflns_number_total 20781
_reflns_threshold_expression 'I > 2\s(I)'
_cod_data_source_file Ir-NO-NN-combined-CIF.cif
_cod_data_source_block 1
_cod_database_code 1571385
_shelx_shelxl_version_number 2016/6
_shelx_space_group_comment
;
The symmetry employed for this shelxl refinement is uniquely defined
by the following loop, which should always be used as a source of
symmetry information in preference to the above space-group names.
They are only intended as comments.
;
_shelx_estimated_absorpt_t_min 0.439
_shelx_estimated_absorpt_t_max 0.650

loop_
_space_group_symop_operation_xyz
'x, y, z'
'-x, -y, -z'

loop_
_atom_site_label
_atom_site_type_symbol
_atom_site_fract_x
_atom_site_fract_y
_atom_site_fract_z
_atom_site_U_iso_or_equiv
_atom_site_adp_type
_atom_site_occupancy
_atom_site_site_symmetry_order
_atom_site_calc_flag
_atom_site_refinement_flags_posn
_atom_site_refinement_flags_adp
_atom_site_refinement_flags_occupancy
_atom_site_disorder_assembly
_atom_site_disorder_group
Ir1 Ir 0.81600(2) 0.79411(2) 0.42594(2) 0.01834(5) Uani 1 1 d . . . . .
Ir2 Ir 0.72724(2) 0.39126(2) 0.86405(2) 0.02475(6) Uani 1 1 d . . . . .
F1 F 0.8084(4) 1.0133(3) 0.20489(15) 0.0530(9) Uani 1 1 d . . . . .
F2 F 0.8688(3) 1.1686(2) 0.37967(16) 0.0474(8) Uani 1 1 d . . . . .
F3 F 0.3914(2) 0.8896(3) 0.5252(2) 0.0552(10) Uani 1 1 d . . . . .
F4 F 0.4373(2) 0.6890(2) 0.36021(16) 0.0398(7) Uani 1 1 d . . . . .
F5 F 1.0829(4) 0.4043(4) 0.9898(3) 0.099(2) Uani 1 1 d . . . . .
F6 F 1.1158(3) 0.2022(3) 0.82755(18) 0.0535(9) Uani 1 1 d . . . . .
F7 F 0.6131(5) 0.0298(3) 0.9577(2) 0.0790(14) Uani 1 1 d . . . . .
F8 F 0.5337(4) 0.2756(4) 1.09229(18) 0.0721(13) Uani 1 1 d . . . . .
O1 O 0.9967(2) 0.7792(2) 0.41363(14) 0.0229(5) Uani 1 1 d . . . . .
O2 O 1.1403(2) 0.7128(2) 0.46080(16) 0.0288(6) Uani 1 1 d . . . . .
O3 O 0.9474(3) 0.4691(3) 0.62026(18) 0.0406(8) Uani 1 1 d . . . . .
O4 O 0.5669(3) 0.4237(3) 0.83180(17) 0.0371(8) Uani 1 1 d . . . . .
O5 O 0.4703(5) 0.5310(4) 0.7757(3) 0.0695(15) Uani 1 1 d . . . . .
O6 O 0.7774(9) 0.7408(5) 0.6655(3) 0.119(3) Uani 1 1 d . U . . .
O7 O 0.3535(5) 0.2088(5) 0.9100(3) 0.0806(16) Uani 1 1 d D U . . .
N1 N 0.8455(3) 0.6738(2) 0.49175(17) 0.0223(6) Uani 1 1 d . . . . .
N2 N 0.9148(3) 0.5328(3) 0.57910(18) 0.0294(7) Uani 1 1 d . . . . .
N3 N 0.8332(3) 0.8947(2) 0.48690(16) 0.0196(6) Uani 1 1 d . . . . .
N4 N 0.7911(3) 0.7029(2) 0.36082(17) 0.0220(6) Uani 1 1 d . . . . .
N5 N 0.7598(4) 0.5117(3) 0.7962(2) 0.0402(9) Uani 1 1 d . U . . .
N6 N 0.7726(8) 0.6680(5) 0.7066(3) 0.0779(15) Uani 1 1 d . U . . .
N7 N 0.7838(3) 0.2989(3) 0.79765(17) 0.0269(7) Uani 1 1 d . . . . .
N8 N 0.6781(3) 0.4701(3) 0.93918(18) 0.0300(7) Uani 1 1 d . . . . .
C1 C 1.0400(3) 0.7215(3) 0.4543(2) 0.0221(7) Uani 1 1 d . . . . .
C2 C 0.9556(3) 0.6588(3) 0.49824(19) 0.0217(7) Uani 1 1 d . . . . .
C3 C 0.9907(4) 0.5898(3) 0.5409(2) 0.0289(8) Uani 1 1 d . . . . .
H3 H 1.068629 0.581353 0.544042 0.035 Uiso 1 1 calc R U . . .
C4 C 0.8024(4) 0.5436(3) 0.5718(2) 0.0297(8) Uani 1 1 d . . . . .
C5 C 0.7715(3) 0.6157(3) 0.5286(2) 0.0268(8) Uani 1 1 d . . . . .
H5 H 0.693934 0.624841 0.524682 0.032 Uiso 1 1 calc R U . . .
C6 C 0.7256(4) 0.4731(4) 0.6107(3) 0.0381(11) Uani 1 1 d . . . . .
H6A H 0.743121 0.408467 0.596908 0.057 Uiso 1 1 calc R U . . .
H6B H 0.647459 0.491369 0.605721 0.057 Uiso 1 1 calc R U . . .
H6C H 0.735490 0.473049 0.655111 0.057 Uiso 1 1 calc R U . . .
C7 C 0.8164(3) 0.9138(3) 0.36656(19) 0.0218(7) Uani 1 1 d . . . . .
C8 C 0.8052(4) 0.9203(3) 0.3025(2) 0.0286(8) Uani 1 1 d . . . . .
H8 H 0.789515 0.864585 0.283322 0.034 Uiso 1 1 calc R U . . .
C9 C 0.8173(5) 1.0084(4) 0.2674(2) 0.0373(10) Uani 1 1 d . . . . .
C10 C 0.8392(5) 1.0927(4) 0.2920(3) 0.0399(11) Uani 1 1 d . . . . .
H10 H 0.847552 1.152326 0.266598 0.048 Uiso 1 1 calc R U . . .
C11 C 0.8484(4) 1.0855(3) 0.3555(2) 0.0320(9) Uani 1 1 d . . . . .
C12 C 0.8374(3) 0.9992(3) 0.39394(19) 0.0229(7) Uani 1 1 d . . . . .
C13 C 0.8446(3) 0.9878(3) 0.46135(19) 0.0210(7) Uani 1 1 d . . . . .
C14 C 0.8591(3) 1.0610(3) 0.4996(2) 0.0254(7) Uani 1 1 d . . . . .
H14 H 0.868250 1.125752 0.481657 0.030 Uiso 1 1 calc R U . . .
C15 C 0.8600(4) 1.0388(3) 0.5636(2) 0.0299(8) Uani 1 1 d . . . . .
H15 H 0.869762 1.088021 0.589893 0.036 Uiso 1 1 calc R U . . .
C16 C 0.8463(4) 0.9434(3) 0.5891(2) 0.0317(9) Uani 1 1 d . . . . .
H16 H 0.846204 0.926660 0.632915 0.038 Uiso 1 1 calc R U . . .
C17 C 0.8331(4) 0.8740(3) 0.5495(2) 0.0269(8) Uani 1 1 d . . . . .
H17 H 0.823533 0.809024 0.566802 0.032 Uiso 1 1 calc R U . . .
C18 C 0.6482(3) 0.7975(3) 0.4374(2) 0.0217(7) Uani 1 1 d . . . . .
C19 C 0.5760(4) 0.8478(3) 0.4805(2) 0.0304(9) Uani 1 1 d . . . . .
H19 H 0.605435 0.886136 0.508247 0.037 Uiso 1 1 calc R U . . .
C20 C 0.4609(4) 0.8411(4) 0.4821(3) 0.0351(10) Uani 1 1 d . . . . .
C21 C 0.4107(4) 0.7872(3) 0.4427(3) 0.0330(9) Uani 1 1 d . . . . .
H21 H 0.331313 0.783582 0.445133 0.040 Uiso 1 1 calc R U . . .
C22 C 0.4839(3) 0.7398(3) 0.4004(2) 0.0280(8) Uani 1 1 d . . . . .
C23 C 0.6009(3) 0.7413(3) 0.3962(2) 0.0240(7) Uani 1 1 d . . . . .
C24 C 0.6812(3) 0.6888(3) 0.3534(2) 0.0239(7) Uani 1 1 d . . . . .
C25 C 0.6584(4) 0.6283(3) 0.3090(2) 0.0316(9) Uani 1 1 d . . . . .
H25 H 0.582620 0.618008 0.303784 0.038 Uiso 1 1 calc R U . . .
C26 C 0.7451(4) 0.5834(4) 0.2726(2) 0.0368(10) Uani 1 1 d . . . . .
H26 H 0.729519 0.542490 0.242196 0.044 Uiso 1 1 calc R U . . .
C27 C 0.8556(4) 0.5984(4) 0.2808(2) 0.0359(10) Uani 1 1 d . . . . .
H27 H 0.916511 0.567801 0.256227 0.043 Uiso 1 1 calc R U . . .
C28 C 0.8754(4) 0.6583(3) 0.3253(2) 0.0282(8) Uani 1 1 d . . . . .
H28 H 0.950882 0.668598 0.330960 0.034 Uiso 1 1 calc R U . . .
C29 C 0.5569(5) 0.4981(4) 0.7948(3) 0.0437(12) Uani 1 1 d . . . . .
C30 C 0.6668(6) 0.5497(4) 0.7725(2) 0.0471(11) Uani 1 1 d . U . . .
C31 C 0.6707(9) 0.6277(5) 0.7292(3) 0.0665(15) Uani 1 1 d . U . . .
H31 H 0.603679 0.653873 0.714805 0.080 Uiso 1 1 calc R U . . .
C32 C 0.8699(9) 0.6301(5) 0.7280(3) 0.0703(15) Uani 1 1 d . U . . .
C33 C 0.8599(7) 0.5520(4) 0.7744(3) 0.0544(13) Uani 1 1 d . U . . .
H33 H 0.925350 0.526772 0.791006 0.065 Uiso 1 1 calc R U . . .
C34 C 0.9792(10) 0.6755(7) 0.7036(4) 0.098(3) Uani 1 1 d . U . . .
H34A H 0.978210 0.702532 0.659988 0.146 Uiso 1 1 calc R U . . .
H34B H 1.040110 0.626720 0.705153 0.146 Uiso 1 1 calc R U . . .
H34C H 0.991344 0.727101 0.729669 0.146 Uiso 1 1 calc R U . . .
C35 C 0.8807(4) 0.3615(4) 0.8862(2) 0.0325(9) Uani 1 1 d . . . . .
C36 C 0.9294(5) 0.3992(5) 0.9336(3) 0.0500(16) Uani 1 1 d . . . . .
H36 H 0.889296 0.445047 0.958839 0.060 Uiso 1 1 calc R U . . .
C37 C 1.0368(5) 0.3683(6) 0.9429(4) 0.061(2) Uani 1 1 d . . . . .
C38 C 1.1019(5) 0.3034(6) 0.9082(4) 0.0580(19) Uani 1 1 d . . . . .
H38 H 1.176277 0.284951 0.915557 0.070 Uiso 1 1 calc R U . . .
C39 C 1.0519(4) 0.2672(4) 0.8620(3) 0.0434(13) Uani 1 1 d . . . . .
C40 C 0.9437(4) 0.2930(4) 0.8498(2) 0.0325(9) Uani 1 1 d . . . . .
C41 C 0.8866(4) 0.2560(3) 0.8014(2) 0.0284(8) Uani 1 1 d . . . . .
C42 C 0.9271(4) 0.1842(4) 0.7626(2) 0.0345(9) Uani 1 1 d . . . . .
H42 H 0.998182 0.153335 0.766102 0.041 Uiso 1 1 calc R U . . .
C43 C 0.8626(5) 0.1583(4) 0.7189(2) 0.0380(10) Uani 1 1 d . . . . .
H43 H 0.889429 0.109501 0.692081 0.046 Uiso 1 1 calc R U . . .
C44 C 0.7591(5) 0.2033(4) 0.7141(2) 0.0386(11) Uani 1 1 d . . . . .
H44 H 0.714422 0.186535 0.683922 0.046 Uiso 1 1 calc R U . . .
C45 C 0.7222(4) 0.2730(4) 0.7542(2) 0.0325(9) Uani 1 1 d . . . . .
H45 H 0.650975 0.303984 0.751225 0.039 Uiso 1 1 calc R U . . .
C46 C 0.6706(4) 0.2848(4) 0.9287(2) 0.0328(9) Uani 1 1 d . . . . .
C47 C 0.6658(5) 0.1879(4) 0.9195(3) 0.0424(12) Uani 1 1 d . . . . .
H47 H 0.696778 0.164859 0.880392 0.051 Uiso 1 1 calc R U . . .
C48 C 0.6153(6) 0.1250(5) 0.9682(3) 0.0559(16) Uani 1 1 d . . . . .
C49 C 0.5713(7) 0.1527(6) 1.0263(3) 0.0631(19) Uani 1 1 d . . . . .
H49 H 0.537424 0.107829 1.058935 0.076 Uiso 1 1 calc R U . . .
C50 C 0.5786(6) 0.2481(6) 1.0349(3) 0.0533(16) Uani 1 1 d . . . . .
C51 C 0.6275(4) 0.3161(4) 0.9883(2) 0.0373(10) Uani 1 1 d . . . . .
C52 C 0.6360(4) 0.4197(4) 0.9942(2) 0.0358(10) Uani 1 1 d . . . . .
C53 C 0.6073(4) 0.4677(5) 1.0487(2) 0.0462(14) Uani 1 1 d . . . . .
H53 H 0.578753 0.432443 1.087294 0.055 Uiso 1 1 calc R U . . .
C54 C 0.6202(5) 0.5651(5) 1.0468(3) 0.0502(15) Uani 1 1 d . . . . .
H54 H 0.600384 0.597444 1.083878 0.060 Uiso 1 1 calc R U . . .
C55 C 0.6623(4) 0.6168(5) 0.9904(3) 0.0447(13) Uani 1 1 d . . . . .
H55 H 0.671670 0.684563 0.988123 0.054 Uiso 1 1 calc R U . . .
C56 C 0.6901(4) 0.5662(4) 0.9378(2) 0.0355(10) Uani 1 1 d . . . . .
H56 H 0.718934 0.600707 0.899037 0.043 Uiso 1 1 calc R U . . .
C57 C 0.4015(10) 0.2362(8) 0.8429(5) 0.096(3) Uani 1 1 d D U . . .
H57A H 0.350587 0.285096 0.824388 0.115 Uiso 1 1 calc R U . . .
H57B H 0.474926 0.266624 0.842096 0.115 Uiso 1 1 calc R U . . .
C58 C 0.4174(10) 0.1579(8) 0.8047(6) 0.099(3) Uani 1 1 d D U . . .
H58A H 0.490138 0.161586 0.776468 0.119 Uiso 1 1 calc R U . . .
H58B H 0.355512 0.155566 0.779039 0.119 Uiso 1 1 calc R U . . .
C59 C 0.4162(10) 0.0724(8) 0.8534(5) 0.096(3) Uani 1 1 d D U . . .
H59A H 0.387619 0.014464 0.838133 0.115 Uiso 1 1 calc R U . . .
H59B H 0.492200 0.057410 0.865096 0.115 Uiso 1 1 calc R U . . .
C60 C 0.3384(10) 0.1064(7) 0.9068(5) 0.099(3) Uani 1 1 d D U . . .
H60A H 0.259726 0.095214 0.901122 0.119 Uiso 1 1 calc R U . . .
H60B H 0.353700 0.070032 0.946599 0.119 Uiso 1 1 calc R U . . .
C63 C 0.3295(11) 0.6496(12) 0.6218(9) 0.082(3) Uani 0.5 1 d D U P A 1
H63A H 0.306885 0.717482 0.610721 0.099 Uiso 0.5 1 calc R U P A 1
H63B H 0.290053 0.627277 0.663962 0.099 Uiso 0.5 1 calc R U P A 1
C62 C 0.3080(10) 0.5854(10) 0.5727(8) 0.072(3) Uani 0.5 1 d D U P A 1
H62A H 0.259298 0.532067 0.592597 0.086 Uiso 0.5 1 calc R U P A 1
H62B H 0.268609 0.622916 0.540584 0.086 Uiso 0.5 1 calc R U P A 1
C61 C 0.4129(10) 0.5467(11) 0.5432(9) 0.076(3) Uani 0.5 1 d D U P A 1
H61A H 0.417763 0.555220 0.496685 0.091 Uiso 0.5 1 calc R U P A 1
H61B H 0.421859 0.477152 0.556650 0.091 Uiso 0.5 1 calc R U P A 1
O8 O 0.4977(7) 0.6024(6) 0.5647(6) 0.067(2) Uani 0.5 1 d D U P A 1
C64 C 0.4466(11) 0.6380(12) 0.6189(8) 0.081(3) Uani 0.5 1 d D U P A 1
H64A H 0.478767 0.701299 0.622564 0.097 Uiso 0.5 1 calc R U P A 1
H64B H 0.463615 0.593749 0.655319 0.097 Uiso 0.5 1 calc R U P A 1
O9 O 0.7787(11) 0.7573(7) 0.8338(5) 0.078(3) Uani 0.5 1 d D U P B 2
C65 C 0.6924(15) 0.8314(11) 0.8298(8) 0.097(3) Uani 0.5 1 d D U P B 2
H65A H 0.706786 0.874159 0.790233 0.117 Uiso 0.5 1 calc R U P B 2
H65B H 0.616783 0.803793 0.833371 0.117 Uiso 0.5 1 calc R U P B 2
C66 C 0.7045(17) 0.8798(13) 0.8826(8) 0.104(3) Uani 0.5 1 d D U P B 2
H66A H 0.636826 0.866688 0.913926 0.125 Uiso 0.5 1 calc R U P B 2
H66B H 0.702248 0.949818 0.869214 0.125 Uiso 0.5 1 calc R U P B 2
C67 C 0.7992(18) 0.8614(14) 0.9144(8) 0.107(3) Uani 0.5 1 d D U P B 2
H67A H 0.784790 0.818067 0.953741 0.128 Uiso 0.5 1 calc R U P B 2
H67B H 0.838278 0.920043 0.921086 0.128 Uiso 0.5 1 calc R U P B 2
C68 C 0.8497(15) 0.8132(13) 0.8596(8) 0.100(3) Uani 0.5 1 d D U P B 2
H68A H 0.881192 0.863023 0.826526 0.120 Uiso 0.5 1 calc R U P B 2
H68B H 0.913322 0.771608 0.871674 0.120 Uiso 0.5 1 calc R U P B 2
O10 O 1.1335(14) 0.6027(12) 0.8167(9) 0.113(4) Uani 0.5 1 d D U P C 3
C69 C 1.2281(19) 0.6680(14) 0.8114(12) 0.100(4) Uani 0.5 1 d D U P C 3
H69A H 1.296975 0.630364 0.819726 0.121 Uiso 0.5 1 calc R U P C 3
H69B H 1.241961 0.699954 0.767994 0.121 Uiso 0.5 1 calc R U P C 3
C70 C 1.204(2) 0.7406(17) 0.8561(11) 0.108(5) Uani 0.5 1 d D U P C 3
H70A H 1.272063 0.754338 0.874289 0.130 Uiso 0.5 1 calc R U P C 3
H70B H 1.175094 0.801426 0.835541 0.130 Uiso 0.5 1 calc R U P C 3
C71 C 1.119(2) 0.6988(16) 0.9041(13) 0.120(5) Uani 0.5 1 d D U P C 3
H71A H 1.047652 0.737185 0.905772 0.144 Uiso 0.5 1 calc R U P C 3
H71B H 1.144525 0.694141 0.946112 0.144 Uiso 0.5 1 calc R U P C 3
C72 C 1.106(3) 0.6032(18) 0.8840(10) 0.117(5) Uani 0.5 1 d D U P C 3
H72A H 1.155169 0.555925 0.905046 0.140 Uiso 0.5 1 calc R U P C 3
H72B H 1.026853 0.583320 0.896969 0.140 Uiso 0.5 1 calc R U P C 3

loop_
_atom_site_aniso_label
_atom_site_aniso_U_11
_atom_site_aniso_U_22
_atom_site_aniso_U_33
_atom_site_aniso_U_23
_atom_site_aniso_U_13
_atom_site_aniso_U_12
Ir1 0.01329(7) 0.01787(8) 0.02425(8) -0.00323(5) -0.00283(5) -0.00123(4)
Ir2 0.02081(8) 0.02988(9) 0.02297(8) -0.00445(6) 0.00079(5) -0.00238(6)
F1 0.084(3) 0.0491(19) 0.0273(15) 0.0031(13) -0.0159(16) -0.0007(18)
F2 0.079(2) 0.0219(13) 0.0422(17) 0.0007(12) -0.0124(16) -0.0139(14)
F3 0.0190(13) 0.076(3) 0.075(2) -0.038(2) 0.0003(14) 0.0075(14)
F4 0.0225(12) 0.0447(16) 0.0572(19) -0.0142(14) -0.0141(12) -0.0084(11)
F5 0.054(2) 0.136(5) 0.134(5) -0.106(4) -0.056(3) 0.039(3)
F6 0.0407(17) 0.067(2) 0.059(2) -0.0352(18) -0.0135(15) 0.0224(16)
F7 0.112(4) 0.050(2) 0.073(3) 0.020(2) -0.015(3) -0.031(2)
F8 0.074(3) 0.101(4) 0.0315(18) 0.008(2) 0.0156(18) -0.009(3)
O1 0.0164(12) 0.0247(13) 0.0278(14) -0.0034(11) -0.0027(10) -0.0028(10)
O2 0.0164(13) 0.0309(15) 0.0408(17) -0.0086(13) -0.0071(12) 0.0006(11)
O3 0.051(2) 0.0302(17) 0.0415(19) 0.0072(14) -0.0153(17) 0.0003(15)
O4 0.0284(16) 0.053(2) 0.0299(16) -0.0083(15) -0.0035(13) 0.0046(15)
O5 0.074(3) 0.073(3) 0.070(3) -0.013(3) -0.042(3) 0.024(3)
O6 0.227(7) 0.073(4) 0.055(3) 0.025(3) -0.021(4) -0.052(5)
O7 0.064(3) 0.073(3) 0.106(4) -0.004(3) -0.023(3) 0.003(3)
N1 0.0181(14) 0.0195(14) 0.0294(16) -0.0037(12) -0.0027(12) -0.0012(11)
N2 0.037(2) 0.0214(16) 0.0298(18) -0.0011(13) -0.0072(15) -0.0010(14)
N3 0.0142(13) 0.0201(14) 0.0253(15) -0.0045(12) -0.0030(11) -0.0026(10)
N4 0.0178(14) 0.0213(14) 0.0280(16) -0.0065(12) -0.0045(12) -0.0007(11)
N5 0.061(2) 0.0312(18) 0.0259(17) -0.0076(14) 0.0080(16) -0.0071(17)
N6 0.141(4) 0.051(3) 0.040(2) 0.001(2) -0.004(3) -0.030(3)
N7 0.0267(17) 0.0297(17) 0.0241(16) -0.0036(13) -0.0005(13) -0.0058(13)
N8 0.0208(16) 0.041(2) 0.0279(17) -0.0091(15) -0.0007(13) 0.0015(14)
C1 0.0166(16) 0.0194(16) 0.0320(19) -0.0083(14) -0.0052(14) -0.0004(12)
C2 0.0189(16) 0.0199(16) 0.0270(18) -0.0050(13) -0.0042(13) 0.0002(13)
C3 0.028(2) 0.0268(19) 0.035(2) -0.0091(16) -0.0103(16) 0.0022(15)
C4 0.031(2) 0.0234(18) 0.033(2) -0.0011(16) 0.0004(17) -0.0028(15)
C5 0.0197(17) 0.0230(18) 0.036(2) -0.0013(15) 0.0007(15) -0.0010(14)
C6 0.037(2) 0.028(2) 0.043(3) 0.0034(19) 0.010(2) -0.0025(18)
C7 0.0177(16) 0.0221(17) 0.0256(18) -0.0021(14) -0.0036(13) 0.0011(13)
C8 0.029(2) 0.031(2) 0.0274(19) -0.0057(16) -0.0067(16) 0.0037(16)
C9 0.048(3) 0.039(2) 0.025(2) 0.0015(18) -0.0084(19) 0.001(2)
C10 0.054(3) 0.030(2) 0.035(2) 0.0046(19) -0.008(2) -0.004(2)
C11 0.040(2) 0.0229(19) 0.033(2) -0.0011(16) -0.0043(18) -0.0041(17)
C12 0.0198(16) 0.0218(17) 0.0271(18) -0.0021(14) -0.0031(14) -0.0011(13)
C13 0.0136(14) 0.0209(16) 0.0283(18) -0.0034(14) -0.0013(13) -0.0013(12)
C14 0.0220(17) 0.0230(17) 0.032(2) -0.0068(15) -0.0038(15) -0.0019(14)
C15 0.030(2) 0.030(2) 0.032(2) -0.0107(17) -0.0046(17) -0.0038(16)
C16 0.036(2) 0.034(2) 0.027(2) -0.0072(17) -0.0065(17) -0.0038(18)
C17 0.029(2) 0.0253(18) 0.0265(19) -0.0022(15) -0.0035(15) -0.0036(15)
C18 0.0130(15) 0.0207(16) 0.0319(19) -0.0029(14) -0.0048(13) -0.0014(12)
C19 0.0186(18) 0.033(2) 0.041(2) -0.0110(18) -0.0046(16) 0.0008(15)
C20 0.0183(18) 0.039(2) 0.048(3) -0.010(2) -0.0007(17) 0.0035(16)
C21 0.0156(17) 0.035(2) 0.048(3) -0.0017(19) -0.0050(17) -0.0013(15)
C22 0.0182(17) 0.0273(19) 0.040(2) -0.0025(17) -0.0100(16) -0.0042(14)
C23 0.0165(16) 0.0233(17) 0.033(2) -0.0025(15) -0.0065(14) -0.0024(13)
C24 0.0204(17) 0.0227(17) 0.0306(19) -0.0052(14) -0.0078(14) -0.0021(13)
C25 0.031(2) 0.031(2) 0.037(2) -0.0102(18) -0.0132(18) -0.0041(17)
C26 0.040(3) 0.037(2) 0.037(2) -0.016(2) -0.012(2) -0.001(2)
C27 0.033(2) 0.038(2) 0.039(2) -0.017(2) -0.0043(19) 0.0029(19)
C28 0.0229(18) 0.030(2) 0.033(2) -0.0098(16) -0.0032(15) 0.0031(15)
C29 0.053(3) 0.049(3) 0.033(2) -0.014(2) -0.015(2) 0.012(2)
C30 0.079(3) 0.036(2) 0.0267(19) -0.0046(17) -0.008(2) -0.002(2)
C31 0.115(4) 0.047(3) 0.038(2) 0.001(2) -0.015(3) -0.010(3)
C32 0.118(4) 0.050(3) 0.039(2) -0.014(2) 0.020(3) -0.041(3)
C33 0.082(3) 0.040(2) 0.036(2) -0.0138(19) 0.022(2) -0.024(2)
C34 0.149(7) 0.079(5) 0.057(4) -0.022(4) 0.040(4) -0.075(5)
C35 0.025(2) 0.038(2) 0.036(2) -0.0158(19) -0.0031(17) 0.0007(17)
C36 0.030(2) 0.063(4) 0.066(4) -0.041(3) -0.016(2) 0.011(2)
C37 0.037(3) 0.081(5) 0.078(5) -0.053(4) -0.025(3) 0.012(3)
C38 0.035(3) 0.075(4) 0.073(4) -0.044(4) -0.022(3) 0.015(3)
C39 0.031(2) 0.054(3) 0.049(3) -0.027(3) -0.009(2) 0.012(2)
C40 0.027(2) 0.037(2) 0.035(2) -0.0134(18) -0.0031(17) 0.0003(17)
C41 0.029(2) 0.030(2) 0.0258(19) -0.0053(16) 0.0004(15) -0.0027(16)
C42 0.036(2) 0.035(2) 0.033(2) -0.0097(18) 0.0006(18) 0.0013(18)
C43 0.050(3) 0.036(2) 0.027(2) -0.0091(18) -0.002(2) -0.001(2)
C44 0.050(3) 0.041(3) 0.028(2) -0.0076(19) -0.010(2) -0.002(2)
C45 0.033(2) 0.039(2) 0.026(2) -0.0037(17) -0.0052(17) -0.0033(18)
C46 0.028(2) 0.042(2) 0.028(2) 0.0017(18) -0.0059(16) -0.0050(18)
C47 0.047(3) 0.041(3) 0.039(3) 0.005(2) -0.007(2) -0.010(2)
C48 0.064(4) 0.048(3) 0.054(4) 0.015(3) -0.013(3) -0.021(3)
C49 0.069(4) 0.072(5) 0.043(3) 0.022(3) -0.003(3) -0.023(4)
C50 0.050(3) 0.076(4) 0.030(3) 0.010(3) 0.000(2) -0.010(3)
C51 0.030(2) 0.054(3) 0.025(2) 0.003(2) -0.0016(17) -0.004(2)
C52 0.0208(19) 0.059(3) 0.027(2) -0.007(2) 0.0000(15) 0.0031(19)
C53 0.028(2) 0.084(4) 0.027(2) -0.015(2) -0.0008(18) 0.004(2)
C54 0.029(2) 0.086(5) 0.039(3) -0.032(3) -0.002(2) 0.007(3)
C55 0.027(2) 0.061(3) 0.049(3) -0.028(3) -0.003(2) 0.004(2)
C56 0.028(2) 0.042(3) 0.037(2) -0.014(2) 0.0007(18) 0.0009(18)
C57 0.080(5) 0.091(5) 0.115(6) 0.006(5) -0.016(5) -0.009(5)
C58 0.092(5) 0.108(6) 0.102(6) -0.014(5) -0.025(5) 0.004(5)
C59 0.096(6) 0.092(5) 0.109(6) -0.027(5) -0.040(5) 0.017(5)
C60 0.092(5) 0.100(6) 0.107(6) -0.004(5) -0.031(5) 0.018(5)
C63 0.048(4) 0.065(5) 0.121(7) 0.036(5) 0.004(4) -0.003(4)
C62 0.036(4) 0.062(5) 0.109(7) 0.044(5) -0.017(4) -0.013(4)
C61 0.044(4) 0.062(4) 0.113(7) 0.035(5) -0.008(4) -0.008(4)
O8 0.024(3) 0.047(4) 0.118(6) 0.030(4) 0.004(3) -0.001(3)
C64 0.051(4) 0.061(5) 0.120(7) 0.033(5) 0.003(4) -0.001(4)
O9 0.124(8) 0.043(4) 0.063(5) -0.012(4) 0.005(5) -0.008(5)
C65 0.139(8) 0.068(5) 0.080(6) -0.009(5) 0.007(6) -0.008(5)
C66 0.143(8) 0.077(5) 0.086(6) -0.011(5) 0.006(6) -0.010(5)
C67 0.145(9) 0.081(6) 0.089(6) -0.013(5) 0.006(6) -0.012(6)
C68 0.142(8) 0.070(5) 0.082(6) -0.013(4) 0.008(5) -0.011(5)
O10 0.110(9) 0.098(8) 0.125(9) -0.029(7) 0.006(8) 0.016(7)
C69 0.110(10) 0.078(8) 0.114(10) -0.015(8) -0.020(8) 0.021(7)
C70 0.115(10) 0.088(9) 0.122(10) -0.002(8) -0.026(9) 0.003(8)
C71 0.125(11) 0.102(9) 0.132(11) -0.014(9) -0.011(9) 0.005(9)
C72 0.122(10) 0.100(9) 0.128(10) -0.016(9) -0.012(9) 0.001(8)

loop_
_atom_type_symbol
_atom_type_description
_atom_type_scat_dispersion_real
_atom_type_scat_dispersion_imag
_atom_type_scat_source
C C 0.0033 0.0016 'International Tables Vol C Tables 4.2.6.8 and 6.1.1.4'
H H 0.0000 0.0000 'International Tables Vol C Tables 4.2.6.8 and 6.1.1.4'
F F 0.0171 0.0103 'International Tables Vol C Tables 4.2.6.8 and 6.1.1.4'
Ir Ir -1.4442 7.9887 'International Tables Vol C Tables 4.2.6.8 and 6.1.1.4'
N N 0.0061 0.0033 'International Tables Vol C Tables 4.2.6.8 and 6.1.1.4'
O O 0.0106 0.0060 'International Tables Vol C Tables 4.2.6.8 and 6.1.1.4'

loop_
_geom_angle_atom_site_label_1
_geom_angle_atom_site_label_2
_geom_angle_atom_site_label_3
_geom_angle
_geom_angle_site_symmetry_1
_geom_angle_site_symmetry_3
_geom_angle_publ_flag
C18 Ir1 C7 89.68(16) . . ?
C18 Ir1 N4 80.69(15) . . ?
C7 Ir1 N4 95.06(15) . . ?
C18 Ir1 N3 96.63(14) . . ?
C7 Ir1 N3 80.55(15) . . ?
N4 Ir1 N3 174.92(13) . . ?
C18 Ir1 N1 99.98(15) . . ?
C7 Ir1 N1 169.52(14) . . ?
N4 Ir1 N1 90.55(13) . . ?
N3 Ir1 N1 94.18(13) . . ?
C18 Ir1 O1 175.83(13) . . ?
C7 Ir1 O1 93.54(13) . . ?
N4 Ir1 O1 96.36(12) . . ?
N3 Ir1 O1 86.53(12) . . ?
N1 Ir1 O1 77.02(12) . . ?
C35 Ir2 C46 88.2(2) . . ?
C35 Ir2 N7 80.57(17) . . ?
C46 Ir2 N7 93.39(18) . . ?
C35 Ir2 N8 94.35(17) . . ?
C46 Ir2 N8 80.58(19) . . ?
N7 Ir2 N8 172.29(16) . . ?
C35 Ir2 N5 100.6(2) . . ?
C46 Ir2 N5 170.8(2) . . ?
N7 Ir2 N5 90.66(15) . . ?
N8 Ir2 N5 96.00(16) . . ?
C35 Ir2 O4 175.17(16) . . ?
C46 Ir2 O4 95.11(17) . . ?
N7 Ir2 O4 95.67(15) . . ?
N8 Ir2 O4 89.69(14) . . ?
N5 Ir2 O4 76.28(18) . . ?
C1 O1 Ir1 116.8(2) . . ?
C29 O4 Ir2 118.6(4) . . ?
C60 O7 C57 99.6(8) . . ?
C5 N1 C2 116.9(4) . . ?
C5 N1 Ir1 129.7(3) . . ?
C2 N1 Ir1 113.4(3) . . ?
O3 N2 C3 120.6(4) . . ?
O3 N2 C4 120.6(4) . . ?
C3 N2 C4 118.7(4) . . ?
C17 N3 C13 119.6(3) . . ?
C17 N3 Ir1 124.0(3) . . ?
C13 N3 Ir1 116.4(3) . . ?
C28 N4 C24 119.9(4) . . ?
C28 N4 Ir1 123.6(3) . . ?
C24 N4 Ir1 116.5(3) . . ?
C33 N5 C30 118.2(6) . . ?
C33 N5 Ir2 127.7(5) . . ?
C30 N5 Ir2 114.1(4) . . ?
O6 N6 C31 119.7(10) . . ?
O6 N6 C32 120.0(9) . . ?
C31 N6 C32 120.4(6) . . ?
C45 N7 C41 119.2(4) . . ?
C45 N7 Ir2 124.2(3) . . ?
C41 N7 Ir2 116.5(3) . . ?
C56 N8 C52 119.3(4) . . ?
C56 N8 Ir2 124.2(3) . . ?
C52 N8 Ir2 116.4(3) . . ?
O2 C1 O1 126.8(4) . . ?
O2 C1 C2 118.6(4) . . ?
O1 C1 C2 114.7(3) . . ?
N1 C2 C3 122.2(4) . . ?
N1 C2 C1 116.9(3) . . ?
C3 C2 C1 120.9(4) . . ?
N2 C3 C2 120.5(4) . . ?
N2 C3 H3 119.8 . . ?
C2 C3 H3 119.8 . . ?
C5 C4 N2 118.2(4) . . ?
C5 C4 C6 125.8(4) . . ?
N2 C4 C6 116.0(4) . . ?
N1 C5 C4 123.4(4) . . ?
N1 C5 H5 118.3 . . ?
C4 C5 H5 118.3 . . ?
C4 C6 H6A 109.5 . . ?
C4 C6 H6B 109.5 . . ?
H6A C6 H6B 109.5 . . ?
C4 C6 H6C 109.5 . . ?
H6A C6 H6C 109.5 . . ?
H6B C6 H6C 109.5 . . ?
C8 C7 C12 118.7(4) . . ?
C8 C7 Ir1 127.4(3) . . ?
C12 C7 Ir1 113.8(3) . . ?
C9 C8 C7 119.4(4) . . ?
C9 C8 H8 120.3 . . ?
C7 C8 H8 120.3 . . ?
F1 C9 C8 118.7(5) . . ?
F1 C9 C10 117.5(5) . . ?
C8 C9 C10 123.7(5) . . ?
C11 C10 C9 116.3(4) . . ?
C11 C10 H10 121.9 . . ?
C9 C10 H10 121.9 . . ?
F2 C11 C10 116.2(4) . . ?
F2 C11 C12 120.5(4) . . ?
C10 C11 C12 123.3(4) . . ?
C11 C12 C7 118.6(4) . . ?
C11 C12 C13 125.5(4) . . ?
C7 C12 C13 115.9(4) . . ?
N3 C13 C14 120.1(4) . . ?
N3 C13 C12 113.0(3) . . ?
C14 C13 C12 126.8(4) . . ?
C15 C14 C13 119.8(4) . . ?
C15 C14 H14 120.1 . . ?
C13 C14 H14 120.1 . . ?
C14 C15 C16 119.3(4) . . ?
C14 C15 H15 120.4 . . ?
C16 C15 H15 120.4 . . ?
C17 C16 C15 118.7(4) . . ?
C17 C16 H16 120.7 . . ?
C15 C16 H16 120.7 . . ?
N3 C17 C16 122.5(4) . . ?
N3 C17 H17 118.7 . . ?
C16 C17 H17 118.7 . . ?
C19 C18 C23 118.9(4) . . ?
C19 C18 Ir1 126.9(3) . . ?
C23 C18 Ir1 114.2(3) . . ?
C20 C19 C18 119.0(4) . . ?
C20 C19 H19 120.5 . . ?
C18 C19 H19 120.5 . . ?
F3 C20 C19 118.3(4) . . ?
F3 C20 C21 117.5(4) . . ?
C19 C20 C21 124.2(4) . . ?
C22 C21 C20 115.3(4) . . ?
C22 C21 H21 122.3 . . ?
C20 C21 H21 122.3 . . ?
F4 C22 C21 116.6(4) . . ?
F4 C22 C23 119.2(4) . . ?
C21 C22 C23 124.3(4) . . ?
C22 C23 C18 118.4(4) . . ?
C22 C23 C24 125.7(4) . . ?
C18 C23 C24 115.9(3) . . ?
N4 C24 C25 119.4(4) . . ?
N4 C24 C23 112.6(3) . . ?
C25 C24 C23 128.0(4) . . ?
C26 C25 C24 120.3(4) . . ?
C26 C25 H25 119.8 . . ?
C24 C25 H25 119.8 . . ?
C25 C26 C27 119.5(4) . . ?
C25 C26 H26 120.3 . . ?
C27 C26 H26 120.3 . . ?
C28 C27 C26 118.8(4) . . ?
C28 C27 H27 120.6 . . ?
C26 C27 H27 120.6 . . ?
N4 C28 C27 122.1(4) . . ?
N4 C28 H28 119.0 . . ?
C27 C28 H28 119.0 . . ?
O5 C29 O4 127.1(7) . . ?
O5 C29 C30 119.0(6) . . ?
O4 C29 C30 113.9(5) . . ?
C31 C30 N5 122.6(7) . . ?
C31 C30 C29 120.6(7) . . ?
N5 C30 C29 116.7(5) . . ?
C30 C31 N6 119.1(9) . . ?
C30 C31 H31 120.5 . . ?
N6 C31 H31 120.5 . . ?
N6 C32 C33 117.9(7) . . ?
N6 C32 C34 119.6(8) . . ?
C33 C32 C34 122.5(10) . . ?
N5 C33 C32 121.8(8) . . ?
N5 C33 H33 119.1 . . ?
C32 C33 H33 119.1 . . ?
C32 C34 H34A 109.5 . . ?
C32 C34 H34B 109.5 . . ?
H34A C34 H34B 109.5 . . ?
C32 C34 H34C 109.5 . . ?
H34A C34 H34C 109.5 . . ?
H34B C34 H34C 109.5 . . ?
C36 C35 C40 118.6(4) . . ?
C36 C35 Ir2 126.9(4) . . ?
C40 C35 Ir2 114.5(3) . . ?
C37 C36 C35 118.6(5) . . ?
C37 C36 H36 120.7 . . ?
C35 C36 H36 120.7 . . ?
F5 C37 C38 116.9(5) . . ?
F5 C37 C36 118.2(5) . . ?
C38 C37 C36 124.9(5) . . ?
C37 C38 C39 115.3(5) . . ?
C37 C38 H38 122.3 . . ?
C39 C38 H38 122.3 . . ?
F6 C39 C38 115.7(5) . . ?
F6 C39 C40 120.5(5) . . ?
C38 C39 C40 123.8(5) . . ?
C39 C40 C35 118.7(4) . . ?
C39 C40 C41 125.8(4) . . ?
C35 C40 C41 115.5(4) . . ?
N7 C41 C42 120.7(4) . . ?
N7 C41 C40 112.7(4) . . ?
C42 C41 C40 126.6(4) . . ?
C43 C42 C41 119.2(5) . . ?
C43 C42 H42 120.4 . . ?
C41 C42 H42 120.4 . . ?
C44 C43 C42 120.1(5) . . ?
C44 C43 H43 119.9 . . ?
C42 C43 H43 119.9 . . ?
C45 C44 C43 118.4(5) . . ?
C45 C44 H44 120.8 . . ?
C43 C44 H44 120.8 . . ?
N7 C45 C44 122.4(5) . . ?
N7 C45 H45 118.8 . . ?
C44 C45 H45 118.8 . . ?
C47 C46 C51 119.1(5) . . ?
C47 C46 Ir2 126.8(4) . . ?
C51 C46 Ir2 114.1(4) . . ?
C48 C47 C46 119.1(6) . . ?
C48 C47 H47 120.5 . . ?
C46 C47 H47 120.5 . . ?
F7 C48 C49 118.9(6) . . ?
F7 C48 C47 117.5(7) . . ?
C49 C48 C47 123.6(7) . . ?
C50 C49 C48 116.5(6) . . ?
C50 C49 H49 121.8 . . ?
C48 C49 H49 121.8 . . ?
F8 C50 C49 116.4(6) . . ?
F8 C50 C51 120.1(7) . . ?
C49 C50 C51 123.5(6) . . ?
C50 C51 C46 118.2(6) . . ?
C50 C51 C52 126.1(5) . . ?
C46 C51 C52 115.7(4) . . ?
N8 C52 C53 119.7(5) . . ?
N8 C52 C51 113.1(4) . . ?
C53 C52 C51 127.1(5) . . ?
C54 C53 C52 120.3(6) . . ?
C54 C53 H53 119.8 . . ?
C52 C53 H53 119.8 . . ?
C53 C54 C55 119.9(5) . . ?
C53 C54 H54 120.0 . . ?
C55 C54 H54 120.0 . . ?
C56 C55 C54 117.7(6) . . ?
C56 C55 H55 121.2 . . ?
C54 C55 H55 121.2 . . ?
N8 C56 C55 123.0(5) . . ?
N8 C56 H56 118.5 . . ?
C55 C56 H56 118.5 . . ?
C58 C57 O7 114.2(9) . . ?
C58 C57 H57A 108.7 . . ?
O7 C57 H57A 108.7 . . ?
C58 C57 H57B 108.7 . . ?
O7 C57 H57B 108.7 . . ?
H57A C57 H57B 107.6 . . ?
C57 C58 C59 101.9(9) . . ?
C57 C58 H58A 111.4 . . ?
C59 C58 H58A 111.4 . . ?
C57 C58 H58B 111.4 . . ?
C59 C58 H58B 111.4 . . ?
H58A C58 H58B 109.3 . . ?
C60 C59 C58 102.2(9) . . ?
C60 C59 H59A 111.3 . . ?
C58 C59 H59A 111.3 . . ?
C60 C59 H59B 111.3 . . ?
C58 C59 H59B 111.3 . . ?
H59A C59 H59B 109.2 . . ?
O7 C60 C59 109.5(9) . . ?
O7 C60 H60A 109.8 . . ?
C59 C60 H60A 109.8 . . ?
O7 C60 H60B 109.8 . . ?
C59 C60 H60B 109.8 . . ?
H60A C60 H60B 108.2 . . ?
C64 C63 C62 100.7(13) . . ?
C64 C63 H63A 111.6 . . ?
C62 C63 H63A 111.6 . . ?
C64 C63 H63B 111.6 . . ?
C62 C63 H63B 111.6 . . ?
H63A C63 H63B 109.4 . . ?
C61 C62 C63 109.8(12) . . ?
C61 C62 H62A 109.7 . . ?
C63 C62 H62A 109.7 . . ?
C61 C62 H62B 109.7 . . ?
C63 C62 H62B 109.7 . . ?
H62A C62 H62B 108.2 . . ?
C62 C61 O8 104.0(12) . . ?
C62 C61 H61A 111.0 . . ?
O8 C61 H61A 111.0 . . ?
C62 C61 H61B 111.0 . . ?
O8 C61 H61B 111.0 . . ?
H61A C61 H61B 109.0 . . ?
C64 O8 C61 105.7(12) . . ?
O8 C64 C63 113.5(14) . . ?
O8 C64 H64A 108.9 . . ?
C63 C64 H64A 108.9 . . ?
O8 C64 H64B 108.9 . . ?
C63 C64 H64B 108.9 . . ?
H64A C64 H64B 107.7 . . ?
C68 O9 C65 94.9(12) . . ?
C66 C65 O9 100.3(13) . . ?
C66 C65 H65A 111.7 . . ?
O9 C65 H65A 111.7 . . ?
C66 C65 H65B 111.7 . . ?
O9 C65 H65B 111.7 . . ?
H65A C65 H65B 109.5 . . ?
C65 C66 C67 120.8(15) . . ?
C65 C66 C68 74.2(10) . . ?
C67 C66 C68 47.8(8) . . ?
C65 C66 H66A 107.1 . . ?
C67 C66 H66A 107.1 . . ?
C68 C66 H66A 135.6 . . ?
C65 C66 H66B 107.1 . . ?
C67 C66 H66B 107.1 . . ?
C68 C66 H66B 115.3 . . ?
H66A C66 H66B 106.8 . . ?
C66 C67 C68 86.3(13) . . ?
C66 C67 H67A 114.3 . . ?
C68 C67 H67A 114.3 . . ?
C66 C67 H67B 114.3 . . ?
C68 C67 H67B 114.3 . . ?
H67A C67 H67B 111.4 . . ?
O9 C68 C67 116.0(13) . . ?
O9 C68 C66 79.3(10) . . ?
C67 C68 C66 45.9(7) . . ?
O9 C68 H68A 108.3 . . ?
C67 C68 H68A 108.3 . . ?
C66 C68 H68A 96.7 . . ?
O9 C68 H68B 108.3 . . ?
C67 C68 H68B 108.3 . . ?
C66 C68 H68B 150.2 . . ?
H68A C68 H68B 107.4 . . ?
C72 O10 C69 95.0(18) . . ?
C70 C69 O10 110.4(18) . . ?
C70 C69 H69A 109.6 . . ?
O10 C69 H69A 109.6 . . ?
C70 C69 H69B 109.6 . . ?
O10 C69 H69B 109.6 . . ?
H69A C69 H69B 108.1 . . ?
C71 C70 C69 105(2) . . ?
C71 C70 H70A 110.8 . . ?
C69 C70 H70A 110.8 . . ?
C71 C70 H70B 110.8 . . ?
C69 C70 H70B 110.8 . . ?
H70A C70 H70B 108.9 . . ?
C70 C71 C72 103(2) . . ?
C70 C71 H71A 111.1 . . ?
C72 C71 H71A 111.1 . . ?
C70 C71 H71B 111.1 . . ?
C72 C71 H71B 111.1 . . ?
H71A C71 H71B 109.1 . . ?
O10 C72 C71 111(2) . . ?
O10 C72 H72A 109.4 . . ?
C71 C72 H72A 109.4 . . ?
O10 C72 H72B 109.4 . . ?
C71 C72 H72B 109.4 . . ?
H72A C72 H72B 108.0 . . ?

loop_
_geom_bond_atom_site_label_1
_geom_bond_atom_site_label_2
_geom_bond_distance
_geom_bond_site_symmetry_2
_geom_bond_publ_flag
Ir1 C18 1.993(4) . ?
Ir1 C7 2.001(4) . ?
Ir1 N4 2.039(3) . ?
Ir1 N3 2.043(3) . ?
Ir1 N1 2.141(3) . ?
Ir1 O1 2.151(3) . ?
Ir2 C35 1.987(5) . ?
Ir2 C46 2.003(5) . ?
Ir2 N7 2.040(4) . ?
Ir2 N8 2.045(4) . ?
Ir2 N5 2.126(4) . ?
Ir2 O4 2.156(4) . ?
F1 C9 1.361(6) . ?
F2 C11 1.358(5) . ?
F3 C20 1.364(6) . ?
F4 C22 1.360(5) . ?
F5 C37 1.363(7) . ?
F6 C39 1.367(6) . ?
F7 C48 1.368(8) . ?
F8 C50 1.359(7) . ?
O1 C1 1.283(5) . ?
O2 C1 1.232(5) . ?
O3 N2 1.283(5) . ?
O4 C29 1.258(7) . ?
O5 C29 1.227(7) . ?
O6 N6 1.279(8) . ?
O7 C60 1.453(10) . ?
O7 C57 1.496(10) . ?
N1 C5 1.344(5) . ?
N1 C2 1.354(5) . ?
N2 C3 1.362(6) . ?
N2 C4 1.381(6) . ?
N3 C17 1.350(5) . ?
N3 C13 1.364(5) . ?
N4 C28 1.347(5) . ?
N4 C24 1.375(5) . ?
N5 C33 1.349(8) . ?
N5 C30 1.361(9) . ?
N6 C31 1.371(12) . ?
N6 C32 1.383(13) . ?
N7 C45 1.355(6) . ?
N7 C41 1.359(6) . ?
N8 C56 1.348(7) . ?
N8 C52 1.360(6) . ?
C1 C2 1.524(6) . ?
C2 C3 1.362(6) . ?
C3 H3 0.9500 . ?
C4 C5 1.380(6) . ?
C4 C6 1.486(6) . ?
C5 H5 0.9500 . ?
C6 H6A 0.9800 . ?
C6 H6B 0.9800 . ?
C6 H6C 0.9800 . ?
C7 C8 1.399(6) . ?
C7 C12 1.423(5) . ?
C8 C9 1.379(7) . ?
C8 H8 0.9500 . ?
C9 C10 1.382(7) . ?
C10 C11 1.381(7) . ?
C10 H10 0.9500 . ?
C11 C12 1.392(6) . ?
C12 C13 1.459(6) . ?
C13 C14 1.400(5) . ?
C14 C15 1.385(6) . ?
C14 H14 0.9500 . ?
C15 C16 1.395(7) . ?
C15 H15 0.9500 . ?
C16 C17 1.376(6) . ?
C16 H16 0.9500 . ?
C17 H17 0.9500 . ?
C18 C19 1.396(6) . ?
C18 C23 1.425(5) . ?
C19 C20 1.384(6) . ?
C19 H19 0.9500 . ?
C20 C21 1.396(7) . ?
C21 C22 1.370(7) . ?
C21 H21 0.9500 . ?
C22 C23 1.395(5) . ?
C23 C24 1.459(6) . ?
C24 C25 1.395(6) . ?
C25 C26 1.377(7) . ?
C25 H25 0.9500 . ?
C26 C27 1.390(7) . ?
C26 H26 0.9500 . ?
C27 C28 1.379(6) . ?
C27 H27 0.9500 . ?
C28 H28 0.9500 . ?
C29 C30 1.522(10) . ?
C30 C31 1.360(9) . ?
C31 H31 0.9500 . ?
C32 C33 1.402(10) . ?
C32 C34 1.483(11) . ?
C33 H33 0.9500 . ?
C34 H34A 0.9800 . ?
C34 H34B 0.9800 . ?
C34 H34C 0.9800 . ?
C35 C36 1.397(7) . ?
C35 C40 1.417(6) . ?
C36 C37 1.379(8) . ?
C36 H36 0.9500 . ?
C37 C38 1.374(8) . ?
C38 C39 1.376(8) . ?
C38 H38 0.9500 . ?
C39 C40 1.389(7) . ?
C40 C41 1.469(6) . ?
C41 C42 1.393(6) . ?
C42 C43 1.382(7) . ?
C42 H42 0.9500 . ?
C43 C44 1.382(8) . ?
C43 H43 0.9500 . ?
C44 C45 1.377(7) . ?
C44 H44 0.9500 . ?
C45 H45 0.9500 . ?
C46 C47 1.387(8) . ?
C46 C51 1.415(7) . ?
C47 C48 1.385(8) . ?
C47 H47 0.9500 . ?
C48 C49 1.370(11) . ?
C49 C50 1.366(11) . ?
C49 H49 0.9500 . ?
C50 C51 1.394(8) . ?
C51 C52 1.469(8) . ?
C52 C53 1.400(7) . ?
C53 C54 1.367(10) . ?
C53 H53 0.9500 . ?
C54 C55 1.390(10) . ?
C54 H54 0.9500 . ?
C55 C56 1.384(7) . ?
C55 H55 0.9500 . ?
C56 H56 0.9500 . ?
C57 C58 1.418(11) . ?
C57 H57A 0.9900 . ?
C57 H57B 0.9900 . ?
C58 C59 1.509(11) . ?
C58 H58A 0.9900 . ?
C58 H58B 0.9900 . ?
C59 C60 1.476(11) . ?
C59 H59A 0.9900 . ?
C59 H59B 0.9900 . ?
C60 H60A 0.9900 . ?
C60 H60B 0.9900 . ?
C63 C64 1.402(14) . ?
C63 C62 1.501(15) . ?
C63 H63A 0.9900 . ?
C63 H63B 0.9900 . ?
C62 C61 1.436(14) . ?
C62 H62A 0.9900 . ?
C62 H62B 0.9900 . ?
C61 O8 1.455(14) . ?
C61 H61A 0.9900 . ?
C61 H61B 0.9900 . ?
O8 C64 1.366(14) . ?
C64 H64A 0.9900 . ?
C64 H64B 0.9900 . ?
O9 C68 1.382(11) . ?
O9 C65 1.438(11) . ?
C65 C66 1.401(11) . ?
C65 H65A 0.9900 . ?
C65 H65B 0.9900 . ?
C66 C67 1.412(12) . ?
C66 C68 1.96(2) . ?
C66 H66A 0.9900 . ?
C66 H66B 0.9900 . ?
C67 C68 1.457(12) . ?
C67 H67A 0.9900 . ?
C67 H67B 0.9900 . ?
C68 H68A 0.9900 . ?
C68 H68B 0.9900 . ?
O10 C72 1.440(17) . ?
O10 C69 1.468(17) . ?
C69 C70 1.456(17) . ?
C69 H69A 0.9900 . ?
C69 H69B 0.9900 . ?
C70 C71 1.440(17) . ?
C70 H70A 0.9900 . ?
C70 H70B 0.9900 . ?
C71 C72 1.460(17) . ?
C71 H71A 0.9900 . ?
C71 H71B 0.9900 . ?
C72 H72A 0.9900 . ?
C72 H72B 0.9900 . ?

loop_
_geom_torsion_atom_site_label_1
_geom_torsion_atom_site_label_2
_geom_torsion_atom_site_label_3
_geom_torsion_atom_site_label_4
_geom_torsion
_geom_torsion_site_symmetry_1
_geom_torsion_site_symmetry_2
_geom_torsion_site_symmetry_3
_geom_torsion_site_symmetry_4
_geom_torsion_publ_flag
Ir1 O1 C1 O2 -169.4(3) . . . . ?
Ir1 O1 C1 C2 10.5(4) . . . . ?
C5 N1 C2 C3 -1.4(6) . . . . ?
Ir1 N1 C2 C3 175.6(3) . . . . ?
C5 N1 C2 C1 177.2(4) . . . . ?
Ir1 N1 C2 C1 -5.8(4) . . . . ?
O2 C1 C2 N1 176.8(4) . . . . ?
O1 C1 C2 N1 -3.1(5) . . . . ?
O2 C1 C2 C3 -4.5(6) . . . . ?
O1 C1 C2 C3 175.5(4) . . . . ?
O3 N2 C3 C2 -178.5(4) . . . . ?
C4 N2 C3 C2 2.8(6) . . . . ?
N1 C2 C3 N2 -0.1(6) . . . . ?
C1 C2 C3 N2 -178.7(4) . . . . ?
O3 N2 C4 C5 177.5(4) . . . . ?
C3 N2 C4 C5 -3.8(6) . . . . ?
O3 N2 C4 C6 -4.3(6) . . . . ?
C3 N2 C4 C6 174.4(4) . . . . ?
C2 N1 C5 C4 0.2(6) . . . . ?
Ir1 N1 C5 C4 -176.2(3) . . . . ?
N2 C4 C5 N1 2.4(7) . . . . ?
C6 C4 C5 N1 -175.7(4) . . . . ?
C12 C7 C8 C9 1.4(6) . . . . ?
Ir1 C7 C8 C9 -174.4(4) . . . . ?
C7 C8 C9 F1 178.7(4) . . . . ?
C7 C8 C9 C10 -0.6(8) . . . . ?
F1 C9 C10 C11 -179.6(5) . . . . ?
C8 C9 C10 C11 -0.4(9) . . . . ?
C9 C10 C11 F2 -179.4(5) . . . . ?
C9 C10 C11 C12 0.5(8) . . . . ?
F2 C11 C12 C7 -179.8(4) . . . . ?
C10 C11 C12 C7 0.4(7) . . . . ?
F2 C11 C12 C13 0.8(7) . . . . ?
C10 C11 C12 C13 -179.0(5) . . . . ?
C8 C7 C12 C11 -1.4(6) . . . . ?
Ir1 C7 C12 C11 175.0(3) . . . . ?
C8 C7 C12 C13 178.1(4) . . . . ?
Ir1 C7 C12 C13 -5.5(4) . . . . ?
C17 N3 C13 C14 1.6(5) . . . . ?
Ir1 N3 C13 C14 -178.7(3) . . . . ?
C17 N3 C13 C12 -177.1(3) . . . . ?
Ir1 N3 C13 C12 2.5(4) . . . . ?
C11 C12 C13 N3 -178.6(4) . . . . ?
C7 C12 C13 N3 1.9(5) . . . . ?
C11 C12 C13 C14 2.7(7) . . . . ?
C7 C12 C13 C14 -176.7(4) . . . . ?
N3 C13 C14 C15 -1.0(6) . . . . ?
C12 C13 C14 C15 177.5(4) . . . . ?
C13 C14 C15 C16 0.0(7) . . . . ?
C14 C15 C16 C17 0.4(7) . . . . ?
C13 N3 C17 C16 -1.3(6) . . . . ?
Ir1 N3 C17 C16 179.1(3) . . . . ?
C15 C16 C17 N3 0.2(7) . . . . ?
C23 C18 C19 C20 0.3(7) . . . . ?
Ir1 C18 C19 C20 -179.4(4) . . . . ?
C18 C19 C20 F3 179.0(5) . . . . ?
C18 C19 C20 C21 -0.5(8) . . . . ?
F3 C20 C21 C22 -180.0(5) . . . . ?
C19 C20 C21 C22 -0.4(8) . . . . ?
C20 C21 C22 F4 -178.2(4) . . . . ?
C20 C21 C22 C23 1.6(7) . . . . ?
F4 C22 C23 C18 178.0(4) . . . . ?
C21 C22 C23 C18 -1.8(7) . . . . ?
F4 C22 C23 C24 -2.7(7) . . . . ?
C21 C22 C23 C24 177.5(4) . . . . ?
C19 C18 C23 C22 0.7(6) . . . . ?
Ir1 C18 C23 C22 -179.5(3) . . . . ?
C19 C18 C23 C24 -178.7(4) . . . . ?
Ir1 C18 C23 C24 1.1(5) . . . . ?
C28 N4 C24 C25 0.1(6) . . . . ?
Ir1 N4 C24 C25 179.1(3) . . . . ?
C28 N4 C24 C23 179.1(4) . . . . ?
Ir1 N4 C24 C23 -1.8(5) . . . . ?
C22 C23 C24 N4 -178.9(4) . . . . ?
C18 C23 C24 N4 0.4(5) . . . . ?
C22 C23 C24 C25 0.1(7) . . . . ?
C18 C23 C24 C25 179.4(4) . . . . ?
N4 C24 C25 C26 -0.4(7) . . . . ?
C23 C24 C25 C26 -179.3(5) . . . . ?
C24 C25 C26 C27 0.4(8) . . . . ?
C25 C26 C27 C28 -0.2(8) . . . . ?
C24 N4 C28 C27 0.1(7) . . . . ?
Ir1 N4 C28 C27 -178.8(4) . . . . ?
C26 C27 C28 N4 -0.1(8) . . . . ?
Ir2 O4 C29 O5 -174.1(5) . . . . ?
Ir2 O4 C29 C30 6.2(6) . . . . ?
C33 N5 C30 C31 -1.6(8) . . . . ?
Ir2 N5 C30 C31 179.2(5) . . . . ?
C33 N5 C30 C29 175.9(4) . . . . ?
Ir2 N5 C30 C29 -3.3(6) . . . . ?
O5 C29 C30 C31 -4.0(8) . . . . ?
O4 C29 C30 C31 175.7(5) . . . . ?
O5 C29 C30 N5 178.4(5) . . . . ?
O4 C29 C30 N5 -1.8(7) . . . . ?
N5 C30 C31 N6 2.3(10) . . . . ?
C29 C30 C31 N6 -175.1(6) . . . . ?
O6 N6 C31 C30 179.4(7) . . . . ?
C32 N6 C31 C30 -0.5(10) . . . . ?
O6 N6 C32 C33 178.2(6) . . . . ?
C31 N6 C32 C33 -1.9(10) . . . . ?
O6 N6 C32 C34 0.8(10) . . . . ?
C31 N6 C32 C34 -179.2(6) . . . . ?
C30 N5 C33 C32 -0.9(8) . . . . ?
Ir2 N5 C33 C32 178.2(4) . . . . ?
N6 C32 C33 N5 2.6(9) . . . . ?
C34 C32 C33 N5 179.9(6) . . . . ?
C40 C35 C36 C37 0.2(10) . . . . ?
Ir2 C35 C36 C37 178.7(6) . . . . ?
C35 C36 C37 F5 -179.0(7) . . . . ?
C35 C36 C37 C38 1.0(14) . . . . ?
F5 C37 C38 C39 178.8(8) . . . . ?
C36 C37 C38 C39 -1.3(14) . . . . ?
C37 C38 C39 F6 -179.6(7) . . . . ?
C37 C38 C39 C40 0.3(12) . . . . ?
F6 C39 C40 C35 -179.3(5) . . . . ?
C38 C39 C40 C35 0.8(10) . . . . ?
F6 C39 C40 C41 0.2(9) . . . . ?
C38 C39 C40 C41 -179.6(7) . . . . ?
C36 C35 C40 C39 -1.0(8) . . . . ?
Ir2 C35 C40 C39 -179.7(5) . . . . ?
C36 C35 C40 C41 179.4(5) . . . . ?
Ir2 C35 C40 C41 0.7(6) . . . . ?
C45 N7 C41 C42 -2.0(7) . . . . ?
Ir2 N7 C41 C42 173.1(4) . . . . ?
C45 N7 C41 C40 178.9(4) . . . . ?
Ir2 N7 C41 C40 -6.1(5) . . . . ?
C39 C40 C41 N7 -176.0(5) . . . . ?
C35 C40 C41 N7 3.5(6) . . . . ?
C39 C40 C41 C42 4.9(9) . . . . ?
C35 C40 C41 C42 -175.6(5) . . . . ?
N7 C41 C42 C43 1.5(7) . . . . ?
C40 C41 C42 C43 -179.5(5) . . . . ?
C41 C42 C43 C44 -0.1(8) . . . . ?
C42 C43 C44 C45 -0.7(8) . . . . ?
C41 N7 C45 C44 1.1(7) . . . . ?
Ir2 N7 C45 C44 -173.5(4) . . . . ?
C43 C44 C45 N7 0.2(8) . . . . ?
C51 C46 C47 C48 2.3(8) . . . . ?
Ir2 C46 C47 C48 -174.6(5) . . . . ?
C46 C47 C48 F7 -179.3(6) . . . . ?
C46 C47 C48 C49 -1.6(11) . . . . ?
F7 C48 C49 C50 178.1(7) . . . . ?
C47 C48 C49 C50 0.4(12) . . . . ?
C48 C49 C50 F8 179.2(6) . . . . ?
C48 C49 C50 C51 0.0(11) . . . . ?
F8 C50 C51 C46 -178.4(5) . . . . ?
C49 C50 C51 C46 0.8(10) . . . . ?
F8 C50 C51 C52 -0.5(9) . . . . ?
C49 C50 C51 C52 178.7(6) . . . . ?
C47 C46 C51 C50 -2.0(8) . . . . ?
Ir2 C46 C51 C50 175.3(4) . . . . ?
C47 C46 C51 C52 179.9(5) . . . . ?
Ir2 C46 C51 C52 -2.8(6) . . . . ?
C56 N8 C52 C53 -1.0(7) . . . . ?
Ir2 N8 C52 C53 175.9(4) . . . . ?
C56 N8 C52 C51 179.8(4) . . . . ?
Ir2 N8 C52 C51 -3.3(5) . . . . ?
C50 C51 C52 N8 -174.0(5) . . . . ?
C46 C51 C52 N8 4.0(6) . . . . ?
C50 C51 C52 C53 6.9(9) . . . . ?
C46 C51 C52 C53 -175.1(5) . . . . ?
N8 C52 C53 C54 0.8(8) . . . . ?
C51 C52 C53 C54 179.9(5) . . . . ?
C52 C53 C54 C55 -0.2(8) . . . . ?
C53 C54 C55 C56 -0.2(8) . . . . ?
C52 N8 C56 C55 0.6(7) . . . . ?
Ir2 N8 C56 C55 -176.0(4) . . . . ?
C54 C55 C56 N8 0.0(8) . . . . ?
C60 O7 C57 C58 -2.2(12) . . . . ?
O7 C57 C58 C59 -19.0(13) . . . . ?
C57 C58 C59 C60 31.8(12) . . . . ?
C57 O7 C60 C59 23.9(10) . . . . ?
C58 C59 C60 O7 -36.2(11) . . . . ?
C64 C63 C62 C61 -3.2(16) . . . . ?
C63 C62 C61 O8 -11.4(15) . . . . ?
C62 C61 O8 C64 22.2(14) . . . . ?
C61 O8 C64 C63 -26.8(16) . . . . ?
C62 C63 C64 O8 18.6(16) . . . . ?
C68 O9 C65 C66 -32.3(12) . . . . ?
O9 C65 C66 C67 12.2(10) . . . . ?
O9 C65 C66 C68 22.9(9) . . . . ?
C65 C66 C67 C68 14.0(9) . . . . ?
C65 O9 C68 C67 50.8(17) . . . . ?
C65 O9 C68 C66 22.5(9) . . . . ?
C66 C67 C68 O9 -40.4(15) . . . . ?
C72 O10 C69 C70 -36(2) . . . . ?
O10 C69 C70 C71 22(3) . . . . ?
C69 C70 C71 C72 2(3) . . . . ?
C69 O10 C72 C71 38(3) . . . . ?
C70 C71 C72 O10 -27(3) . . . . ?
